data_4118536
loop_
_publ_author_name
'Ina S. Dubinsky-Davidchik'
'Shay Potash'
'Israel Goldberg'
'Arkadi Vigalok'
'Andrei N. Vedernikov'

_publ_section_title
;
 Electrophilic Fluorination of Organoplatinum(II) Iodides: Iodine and
 Platinum Atoms as Competing Fluorination Sites
;
_journal_name_full 'Journal of the American Chemical Society'
_journal_page_first 14027
_journal_page_last 14032
_journal_paper_doi 10.1021/ja3039272
_journal_volume 134
_journal_year 2012
_chemical_formula_moiety 'C35 H59 I P2 Pt, 0.5(C6 H4 Cl)'
_chemical_formula_sum 'C38 H61 Cl0.5 I P2 Pt'
_chemical_formula_weight 919.52
_chemical_name_systematic
; 
 ? 
;
_space_group_IT_number 14
_symmetry_cell_setting monoclinic
_symmetry_space_group_name_Hall '-P 2ybc'
_symmetry_space_group_name_H-M 'P 1 21/c 1'
_atom_sites_solution_hydrogens geom
_atom_sites_solution_primary direct
_atom_sites_solution_secondary difmap
_audit_creation_method SHELXL-97
_cell_angle_alpha 90.00
_cell_angle_beta 109.6488(18)
_cell_angle_gamma 90.00
_cell_formula_units_Z 4
_cell_length_a 12.5173(2)
_cell_length_b 19.3150(5)
_cell_length_c 16.6447(4)
_cell_measurement_reflns_used 8146
_cell_measurement_temperature 110(2)
_cell_measurement_theta_max 27.88
_cell_measurement_theta_min 1.67
_cell_volume 3789.89(15)
_computing_cell_refinement Denzo
_computing_data_collection 'Collect, Nonius B.V.'
_computing_data_reduction 'Denzo & Scalepack'
_computing_structure_refinement 'SHELXL-97 (Sheldrick, 1997)'
_computing_structure_solution 'SHELXS-97 (Sheldrick, 1990)'
_diffrn_ambient_temperature 110(2)
_diffrn_detector_area_resol_mean 12.8
_diffrn_measured_fraction_theta_full 0.994
_diffrn_measured_fraction_theta_max 0.994
_diffrn_measurement_device_type 'Nonius KappaCCD'
_diffrn_measurement_method '1 deg. \w scans'
_diffrn_radiation_monochromator graphite
_diffrn_radiation_source 'fine-focus sealed tube'
_diffrn_radiation_type MoK\a
_diffrn_radiation_wavelength 0.71073
_diffrn_reflns_av_R_equivalents 0.0530
_diffrn_reflns_av_sigmaI/netI 0.0558
_diffrn_reflns_limit_h_max 16
_diffrn_reflns_limit_h_min 0
_diffrn_reflns_limit_k_max 25
_diffrn_reflns_limit_k_min 0
_diffrn_reflns_limit_l_max 20
_diffrn_reflns_limit_l_min -21
_diffrn_reflns_number 25787
_diffrn_reflns_theta_full 27.88
_diffrn_reflns_theta_max 27.88
_diffrn_reflns_theta_min 1.67
_diffrn_standards_number 0
_exptl_absorpt_coefficient_mu 4.661
_exptl_absorpt_correction_T_max 0.5415
_exptl_absorpt_correction_T_min 0.3353
_exptl_absorpt_correction_type multi-scan
_exptl_absorpt_process_details 'Blessing, 1995'
_exptl_crystal_colour colorless
_exptl_crystal_density_diffrn 1.612
_exptl_crystal_description prism
_exptl_crystal_F_000 1834
_exptl_crystal_size_max 0.30
_exptl_crystal_size_mid 0.20
_exptl_crystal_size_min 0.15
_refine_diff_density_max 2.678
_refine_diff_density_min -2.371
_refine_diff_density_rms 0.180
_refine_ls_extinction_method none
_refine_ls_goodness_of_fit_ref 1.047
_refine_ls_hydrogen_treatment constr
_refine_ls_matrix_type full
_refine_ls_number_parameters 391
_refine_ls_number_reflns 8993
_refine_ls_number_restraints 0
_refine_ls_restrained_S_all 1.047
_refine_ls_R_factor_all 0.0641
_refine_ls_R_factor_gt 0.0456
_refine_ls_shift/su_max 0.001
_refine_ls_shift/su_mean 0.000
_refine_ls_structure_factor_coef Fsqd
_refine_ls_weighting_details 'calc w=1/[\s^2^(Fo^2^)+(0.0434P)^2^+4.3495P] where P=(Fo^2^+2Fc^2^)/3'
_refine_ls_weighting_scheme calc
_refine_ls_wR_factor_gt 0.0951
_refine_ls_wR_factor_ref 0.1027
_reflns_number_gt 7277
_reflns_number_total 8993
_reflns_threshold_expression >2sigma(I)
_cod_data_source_file ja3039272_si_002.cif
_cod_data_source_block ar57
_cod_original_sg_symbol_H-M 'P 21/c'
_cod_original_formula_sum 'C38 H61 Cl0.50 I P2 Pt'
_cod_database_code 4118536

loop_
_symmetry_equiv_pos_as_xyz
'x, y, z'
'-x, y+1/2, -z+1/2'
'-x, -y, -z'
'x, -y-1/2, z-1/2'

loop_
_atom_site_label
_atom_site_type_symbol
_atom_site_fract_x
_atom_site_fract_y
_atom_site_fract_z
_atom_site_U_iso_or_equiv
_atom_site_adp_type
_atom_site_occupancy
_atom_site_symmetry_multiplicity
_atom_site_calc_flag
_atom_site_refinement_flags
Pt1 Pt 0.821282(17) 0.270199(10) 0.433538(12) 0.01588(7) Uani 1 1 d .
I2 I 0.94204(3) 0.20972(2) 0.57915(2) 0.02648(10) Uani 1 1 d .
P3 P 0.71413(12) 0.31584(7) 0.30828(8) 0.0172(3) Uani 1 1 d .
P4 P 0.89882(12) 0.19934(7) 0.35586(9) 0.0177(3) Uani 1 1 d .
C5 C 0.8112(5) 0.2060(3) 0.2429(3) 0.0212(12) Uani 1 1 d .
H5A H 0.8591 0.1974 0.2072 0.025 Uiso 1 1 calc R
H5B H 0.7516 0.1698 0.2293 0.025 Uiso 1 1 calc R
C6 C 0.7551(5) 0.2771(3) 0.2211(3) 0.0210(12) Uani 1 1 d .
H6A H 0.6865 0.2727 0.1698 0.025 Uiso 1 1 calc R
H6B H 0.8082 0.3089 0.2069 0.025 Uiso 1 1 calc R
C7 C 0.5607(5) 0.2973(3) 0.2795(3) 0.0193(11) Uani 1 1 d .
H7 H 0.5361 0.3165 0.3262 0.023 Uiso 1 1 calc R
C8 C 0.4844(4) 0.3311(3) 0.1950(4) 0.0235(12) Uani 1 1 d .
H8A H 0.4978 0.3817 0.1974 0.028 Uiso 1 1 calc R
H8B H 0.5044 0.3122 0.1466 0.028 Uiso 1 1 calc R
C9 C 0.3602(5) 0.3169(3) 0.1811(4) 0.0259(13) Uani 1 1 d .
H9A H 0.3131 0.3374 0.1260 0.031 Uiso 1 1 calc R
H9B H 0.3389 0.3395 0.2269 0.031 Uiso 1 1 calc R
C10 C 0.3356(5) 0.2398(3) 0.1806(4) 0.0303(14) Uani 1 1 d .
H10A H 0.3477 0.2180 0.1306 0.036 Uiso 1 1 calc R
H10B H 0.2554 0.2327 0.1759 0.036 Uiso 1 1 calc R
C11 C 0.4128(5) 0.2058(3) 0.2620(4) 0.0260(13) Uani 1 1 d .
H11A H 0.3942 0.2240 0.3114 0.031 Uiso 1 1 calc R
H11B H 0.3990 0.1553 0.2588 0.031 Uiso 1 1 calc R
C12 C 0.5375(5) 0.2195(3) 0.2756(4) 0.0215(12) Uani 1 1 d .
H12A H 0.5577 0.1988 0.2283 0.026 Uiso 1 1 calc R
H12B H 0.5851 0.1975 0.3295 0.026 Uiso 1 1 calc R
C13 C 0.7173(5) 0.4093(3) 0.2882(4) 0.0217(12) Uani 1 1 d .
H13 H 0.6747 0.4161 0.2261 0.026 Uiso 1 1 calc R
C14 C 0.8369(5) 0.4373(3) 0.3038(4) 0.0284(13) Uani 1 1 d .
H14A H 0.8726 0.4113 0.2683 0.034 Uiso 1 1 calc R
H14B H 0.8835 0.4303 0.3644 0.034 Uiso 1 1 calc R
C15 C 0.8337(5) 0.5144(3) 0.2821(4) 0.0308(14) Uani 1 1 d .
H15A H 0.9121 0.5318 0.2950 0.037 Uiso 1 1 calc R
H15B H 0.7928 0.5210 0.2204 0.037 Uiso 1 1 calc R
C16 C 0.7746(5) 0.5553(3) 0.3331(4) 0.0334(15) Uani 1 1 d .
H16A H 0.7726 0.6050 0.3178 0.040 Uiso 1 1 calc R
H16B H 0.8176 0.5507 0.3948 0.040 Uiso 1 1 calc R
C17 C 0.6542(5) 0.5287(3) 0.3144(4) 0.0296(13) Uani 1 1 d .
H17A H 0.6168 0.5553 0.3484 0.036 Uiso 1 1 calc R
H17B H 0.6102 0.5357 0.2533 0.036 Uiso 1 1 calc R
C18 C 0.6552(5) 0.4524(3) 0.3362(4) 0.0241(12) Uani 1 1 d .
H18A H 0.5761 0.4356 0.3212 0.029 Uiso 1 1 calc R
H18B H 0.6929 0.4461 0.3984 0.029 Uiso 1 1 calc R
C19 C 0.9058(5) 0.1056(3) 0.3781(3) 0.0193(11) Uani 1 1 d .
H19 H 0.9584 0.0993 0.4380 0.023 Uiso 1 1 calc R
C20 C 0.7904(5) 0.0768(3) 0.3747(4) 0.0249(12) Uani 1 1 d .
H20A H 0.7628 0.1028 0.4151 0.030 Uiso 1 1 calc R
H20B H 0.7351 0.0835 0.3166 0.030 Uiso 1 1 calc R
C21 C 0.7976(5) 0.0000(3) 0.3973(4) 0.0292(13) Uani 1 1 d .
H21A H 0.8453 -0.0060 0.4578 0.035 Uiso 1 1 calc R
H21B H 0.7207 -0.0175 0.3904 0.035 Uiso 1 1 calc R
C22 C 0.8477(5) -0.0422(3) 0.3411(4) 0.0316(14) Uani 1 1 d .
H22A H 0.8567 -0.0909 0.3607 0.038 Uiso 1 1 calc R
H22B H 0.7945 -0.0414 0.2816 0.038 Uiso 1 1 calc R
C23 C 0.9617(5) -0.0141(3) 0.3433(4) 0.0303(14) Uani 1 1 d .
H23A H 0.9882 -0.0402 0.3024 0.036 Uiso 1 1 calc R
H23B H 1.0178 -0.0208 0.4011 0.036 Uiso 1 1 calc R
C24 C 0.9547(5) 0.0632(3) 0.3207(4) 0.0257(13) Uani 1 1 d .
H24A H 1.0314 0.0806 0.3268 0.031 Uiso 1 1 calc R
H24B H 0.9061 0.0693 0.2604 0.031 Uiso 1 1 calc R
C25 C 1.0436(5) 0.2227(3) 0.3572(4) 0.0208(12) Uani 1 1 d .
H25 H 1.0578 0.1968 0.3097 0.025 Uiso 1 1 calc R
C26 C 1.0508(5) 0.3002(3) 0.3398(4) 0.0259(13) Uani 1 1 d .
H26A H 0.9922 0.3121 0.2847 0.031 Uiso 1 1 calc R
H26B H 1.0347 0.3271 0.3851 0.031 Uiso 1 1 calc R
C27 C 1.1668(5) 0.3204(3) 0.3370(4) 0.0293(13) Uani 1 1 d .
H27A H 1.1794 0.2976 0.2877 0.035 Uiso 1 1 calc R
H27B H 1.1693 0.3711 0.3291 0.035 Uiso 1 1 calc R
C28 C 1.2603(5) 0.2997(3) 0.4180(4) 0.0323(15) Uani 1 1 d .
H28A H 1.3348 0.3103 0.4125 0.039 Uiso 1 1 calc R
H28B H 1.2533 0.3269 0.4665 0.039 Uiso 1 1 calc R
C29 C 1.2540(5) 0.2236(3) 0.4359(4) 0.0305(14) Uani 1 1 d .
H29A H 1.3135 0.2120 0.4907 0.037 Uiso 1 1 calc R
H29B H 1.2692 0.1965 0.3903 0.037 Uiso 1 1 calc R
C30 C 1.1379(5) 0.2031(3) 0.4403(4) 0.0269(13) Uani 1 1 d .
H30A H 1.1252 0.2270 0.4889 0.032 Uiso 1 1 calc R
H30B H 1.1361 0.1526 0.4497 0.032 Uiso 1 1 calc R
C31 C 0.7560(4) 0.3375(3) 0.5041(3) 0.0182(11) Uani 1 1 d .
C32 C 0.8177(5) 0.3977(3) 0.5410(3) 0.0219(12) Uani 1 1 d .
C33 C 0.7692(5) 0.4473(3) 0.5777(3) 0.0230(12) Uani 1 1 d .
H33 H 0.8115 0.4879 0.6004 0.028 Uiso 1 1 calc R
C34 C 0.6613(5) 0.4404(3) 0.5829(4) 0.0259(13) Uani 1 1 d .
C35 C 0.6057(5) 0.3782(3) 0.5548(3) 0.0239(12) Uani 1 1 d .
H35 H 0.5341 0.3702 0.5612 0.029 Uiso 1 1 calc R
C36 C 0.6532(5) 0.3265(3) 0.5168(3) 0.0183(11) Uani 1 1 d .
C37 C 0.5891(5) 0.2591(3) 0.4934(4) 0.0243(12) Uani 1 1 d .
H37A H 0.5487 0.2579 0.4318 0.036 Uiso 1 1 calc R
H37B H 0.5344 0.2554 0.5237 0.036 Uiso 1 1 calc R
H37C H 0.6426 0.2203 0.5096 0.036 Uiso 1 1 calc R
C38 C 0.6063(6) 0.4972(4) 0.6195(4) 0.0367(16) Uani 1 1 d .
H38A H 0.5276 0.5037 0.5822 0.055 Uiso 1 1 calc R
H38B H 0.6484 0.5405 0.6231 0.055 Uiso 1 1 calc R
H38C H 0.6077 0.4837 0.6766 0.055 Uiso 1 1 calc R
C39 C 0.9388(5) 0.4085(3) 0.5422(4) 0.0315(14) Uani 1 1 d .
H39A H 0.9551 0.4582 0.5434 0.047 Uiso 1 1 calc R
H39B H 0.9474 0.3879 0.4908 0.047 Uiso 1 1 calc R
H39C H 0.9918 0.3863 0.5929 0.047 Uiso 1 1 calc R
Cl40 Cl 0.7099(3) 0.07622(19) 0.5626(2) 0.0416(8) Uani 0.50 1 d P
C41 C 0.4964(11) 0.0710(6) 0.4880(6) 0.081(3) Uani 1 1 d .
H41 H 0.4957 0.1196 0.4797 0.097 Uiso 1 1 calc R
C42 C 0.6022(11) -0.0348(6) 0.5381(6) 0.080(3) Uani 1 1 d .
H42 H 0.6724 -0.0581 0.5635 0.097 Uiso 1 1 calc R
C43 C 0.5998(10) 0.0363(6) 0.5275(6) 0.076(3) Uani 1 1 d .

loop_
_atom_site_aniso_label
_atom_site_aniso_U_11
_atom_site_aniso_U_22
_atom_site_aniso_U_33
_atom_site_aniso_U_23
_atom_site_aniso_U_13
_atom_site_aniso_U_12
Pt1 0.01573(10) 0.01876(12) 0.01414(11) -0.00039(8) 0.00634(8) 0.00068(8)
I2 0.0287(2) 0.0337(2) 0.01860(19) 0.00384(15) 0.01005(16) 0.00976(16)
P3 0.0183(7) 0.0195(7) 0.0151(7) -0.0001(5) 0.0073(5) 0.0008(5)
P4 0.0174(7) 0.0213(7) 0.0161(7) -0.0009(5) 0.0079(6) 0.0017(5)
C5 0.024(3) 0.025(3) 0.016(3) -0.005(2) 0.008(2) 0.001(2)
C6 0.024(3) 0.027(3) 0.017(3) 0.000(2) 0.012(2) 0.000(2)
C7 0.020(3) 0.021(3) 0.019(3) 0.002(2) 0.009(2) -0.001(2)
C8 0.015(3) 0.028(3) 0.027(3) 0.002(2) 0.006(2) 0.002(2)
C9 0.020(3) 0.036(3) 0.019(3) 0.000(2) 0.003(2) 0.002(2)
C10 0.019(3) 0.028(3) 0.036(4) -0.004(3) -0.002(3) 0.000(2)
C11 0.022(3) 0.025(3) 0.029(3) -0.005(2) 0.006(3) -0.007(2)
C12 0.021(3) 0.026(3) 0.019(3) -0.002(2) 0.009(2) 0.001(2)
C13 0.025(3) 0.018(3) 0.025(3) 0.002(2) 0.012(2) 0.000(2)
C14 0.024(3) 0.026(3) 0.037(4) -0.001(3) 0.013(3) -0.003(2)
C15 0.027(3) 0.030(3) 0.037(4) 0.006(3) 0.013(3) -0.003(3)
C16 0.021(3) 0.024(3) 0.050(4) 0.000(3) 0.005(3) -0.003(2)
C17 0.025(3) 0.027(3) 0.037(4) 0.003(3) 0.009(3) 0.002(3)
C18 0.021(3) 0.022(3) 0.030(3) 0.002(2) 0.009(2) 0.001(2)
C19 0.022(3) 0.018(3) 0.019(3) 0.002(2) 0.009(2) 0.005(2)
C20 0.023(3) 0.024(3) 0.029(3) 0.000(2) 0.012(3) 0.000(2)
C21 0.027(3) 0.025(3) 0.039(4) 0.000(3) 0.016(3) -0.002(3)
C22 0.027(3) 0.020(3) 0.042(4) 0.000(3) 0.005(3) 0.002(3)
C23 0.033(3) 0.021(3) 0.039(4) -0.006(3) 0.014(3) 0.003(3)
C24 0.027(3) 0.022(3) 0.033(3) 0.000(2) 0.015(3) 0.001(2)
C25 0.017(3) 0.027(3) 0.022(3) 0.000(2) 0.011(2) 0.001(2)
C26 0.021(3) 0.032(3) 0.025(3) 0.001(2) 0.010(2) 0.001(2)
C27 0.027(3) 0.029(3) 0.032(3) 0.006(3) 0.011(3) -0.004(3)
C28 0.018(3) 0.043(4) 0.033(4) 0.008(3) 0.005(3) -0.002(3)
C29 0.023(3) 0.034(4) 0.035(4) 0.008(3) 0.010(3) 0.006(3)
C30 0.024(3) 0.029(3) 0.030(3) 0.003(3) 0.012(3) 0.000(2)
C31 0.016(3) 0.023(3) 0.015(3) -0.004(2) 0.005(2) 0.005(2)
C32 0.024(3) 0.024(3) 0.016(3) 0.003(2) 0.006(2) 0.001(2)
C33 0.023(3) 0.026(3) 0.016(3) -0.003(2) 0.001(2) 0.001(2)
C34 0.027(3) 0.028(3) 0.022(3) -0.001(2) 0.007(2) 0.007(2)
C35 0.020(3) 0.036(3) 0.016(3) 0.001(2) 0.007(2) 0.004(2)
C36 0.023(3) 0.021(3) 0.010(3) 0.002(2) 0.004(2) 0.000(2)
C37 0.023(3) 0.031(3) 0.020(3) 0.004(2) 0.007(2) -0.002(2)
C38 0.036(4) 0.040(4) 0.036(4) -0.011(3) 0.014(3) 0.012(3)
C39 0.019(3) 0.040(4) 0.035(4) -0.004(3) 0.009(3) -0.009(3)
Cl40 0.056(2) 0.040(2) 0.0336(18) -0.0068(14) 0.0223(16) -0.0082(16)
C41 0.111(10) 0.077(7) 0.048(6) -0.011(5) 0.017(6) 0.021(7)
C42 0.114(10) 0.071(7) 0.049(6) -0.013(5) 0.018(6) 0.018(7)
C43 0.105(9) 0.085(8) 0.038(5) -0.019(5) 0.023(5) 0.008(7)

loop_
_atom_type_symbol
_atom_type_description
_atom_type_scat_dispersion_real
_atom_type_scat_dispersion_imag
_atom_type_scat_source
C C 0.0033 0.0016 'International Tables Vol C Tables 4.2.6.8 and 6.1.1.4'
H H 0.0000 0.0000 'International Tables Vol C Tables 4.2.6.8 and 6.1.1.4'
P P 0.1023 0.0942 'International Tables Vol C Tables 4.2.6.8 and 6.1.1.4'
Pt Pt -1.7033 8.3905 'International Tables Vol C Tables 4.2.6.8 and 6.1.1.4'
Cl Cl 0.1484 0.1585 'International Tables Vol C Tables 4.2.6.8 and 6.1.1.4'
I I -0.4742 1.8119 'International Tables Vol C Tables 4.2.6.8 and 6.1.1.4'

loop_
_geom_angle_atom_site_label_1
_geom_angle_atom_site_label_2
_geom_angle_atom_site_label_3
_geom_angle
_geom_angle_site_symmetry_1
C31 Pt1 P3 93.07(15) .
C31 Pt1 P4 177.67(16) .
P3 Pt1 P4 86.86(5) .
C31 Pt1 I2 88.31(14) .
P3 Pt1 I2 176.88(4) .
P4 Pt1 I2 91.88(4) .
C13 P3 C7 103.1(3) .
C13 P3 C6 103.0(2) .
C7 P3 C6 104.8(3) .
C13 P3 Pt1 120.76(19) .
C7 P3 Pt1 114.12(18) .
C6 P3 Pt1 109.43(19) .
C5 P4 C19 104.2(3) .
C5 P4 C25 103.9(3) .
C19 P4 C25 104.8(2) .
C5 P4 Pt1 108.26(18) .
C19 P4 Pt1 118.04(17) .
C25 P4 Pt1 116.16(19) .
C6 C5 P4 111.9(4) .
C6 C5 H5A 109.2 .
P4 C5 H5A 109.2 .
C6 C5 H5B 109.2 .
P4 C5 H5B 109.2 .
H5A C5 H5B 107.9 .
C5 C6 P3 113.8(4) .
C5 C6 H6A 108.8 .
P3 C6 H6A 108.8 .
C5 C6 H6B 108.8 .
P3 C6 H6B 108.8 .
H6A C6 H6B 107.7 .
C12 C7 C8 109.0(4) .
C12 C7 P3 111.5(4) .
C8 C7 P3 115.0(4) .
C12 C7 H7 107.0 .
C8 C7 H7 107.0 .
P3 C7 H7 107.0 .
C9 C8 C7 110.5(5) .
C9 C8 H8A 109.6 .
C7 C8 H8A 109.6 .
C9 C8 H8B 109.6 .
C7 C8 H8B 109.6 .
H8A C8 H8B 108.1 .
C8 C9 C10 111.9(5) .
C8 C9 H9A 109.2 .
C10 C9 H9A 109.2 .
C8 C9 H9B 109.2 .
C10 C9 H9B 109.2 .
H9A C9 H9B 107.9 .
C9 C10 C11 110.6(5) .
C9 C10 H10A 109.5 .
C11 C10 H10A 109.5 .
C9 C10 H10B 109.5 .
C11 C10 H10B 109.5 .
H10A C10 H10B 108.1 .
C12 C11 C10 111.7(5) .
C12 C11 H11A 109.3 .
C10 C11 H11A 109.3 .
C12 C11 H11B 109.3 .
C10 C11 H11B 109.3 .
H11A C11 H11B 107.9 .
C11 C12 C7 110.3(5) .
C11 C12 H12A 109.6 .
C7 C12 H12A 109.6 .
C11 C12 H12B 109.6 .
C7 C12 H12B 109.6 .
H12A C12 H12B 108.1 .
C14 C13 C18 111.0(5) .
C14 C13 P3 113.3(4) .
C18 C13 P3 113.1(4) .
C14 C13 H13 106.3 .
C18 C13 H13 106.3 .
P3 C13 H13 106.3 .
C13 C14 C15 110.9(5) .
C13 C14 H14A 109.4 .
C15 C14 H14A 109.4 .
C13 C14 H14B 109.4 .
C15 C14 H14B 109.4 .
H14A C14 H14B 108.0 .
C16 C15 C14 110.7(5) .
C16 C15 H15A 109.5 .
C14 C15 H15A 109.5 .
C16 C15 H15B 109.5 .
C14 C15 H15B 109.5 .
H15A C15 H15B 108.1 .
C15 C16 C17 110.1(5) .
C15 C16 H16A 109.6 .
C17 C16 H16A 109.6 .
C15 C16 H16B 109.6 .
C17 C16 H16B 109.6 .
H16A C16 H16B 108.1 .
C18 C17 C16 110.5(5) .
C18 C17 H17A 109.5 .
C16 C17 H17A 109.5 .
C18 C17 H17B 109.5 .
C16 C17 H17B 109.5 .
H17A C17 H17B 108.1 .
C17 C18 C13 111.6(5) .
C17 C18 H18A 109.3 .
C13 C18 H18A 109.3 .
C17 C18 H18B 109.3 .
C13 C18 H18B 109.3 .
H18A C18 H18B 108.0 .
C20 C19 C24 110.6(5) .
C20 C19 P4 111.6(4) .
C24 C19 P4 113.6(4) .
C20 C19 H19 106.9 .
C24 C19 H19 106.9 .
P4 C19 H19 106.9 .
C21 C20 C19 111.6(5) .
C21 C20 H20A 109.3 .
C19 C20 H20A 109.3 .
C21 C20 H20B 109.3 .
C19 C20 H20B 109.3 .
H20A C20 H20B 108.0 .
C22 C21 C20 111.7(5) .
C22 C21 H21A 109.3 .
C20 C21 H21A 109.3 .
C22 C21 H21B 109.3 .
C20 C21 H21B 109.3 .
H21A C21 H21B 107.9 .
C23 C22 C21 111.8(5) .
C23 C22 H22A 109.3 .
C21 C22 H22A 109.3 .
C23 C22 H22B 109.3 .
C21 C22 H22B 109.3 .
H22A C22 H22B 107.9 .
C22 C23 C24 111.5(5) .
C22 C23 H23A 109.3 .
C24 C23 H23A 109.3 .
C22 C23 H23B 109.3 .
C24 C23 H23B 109.3 .
H23A C23 H23B 108.0 .
C19 C24 C23 111.6(5) .
C19 C24 H24A 109.3 .
C23 C24 H24A 109.3 .
C19 C24 H24B 109.3 .
C23 C24 H24B 109.3 .
H24A C24 H24B 108.0 .
C26 C25 C30 109.6(5) .
C26 C25 P4 110.7(4) .
C30 C25 P4 113.7(4) .
C26 C25 H25 107.5 .
C30 C25 H25 107.5 .
P4 C25 H25 107.5 .
C27 C26 C25 111.9(5) .
C27 C26 H26A 109.2 .
C25 C26 H26A 109.2 .
C27 C26 H26B 109.2 .
C25 C26 H26B 109.2 .
H26A C26 H26B 107.9 .
C28 C27 C26 111.5(5) .
C28 C27 H27A 109.3 .
C26 C27 H27A 109.3 .
C28 C27 H27B 109.3 .
C26 C27 H27B 109.3 .
H27A C27 H27B 108.0 .
C29 C28 C27 111.0(5) .
C29 C28 H28A 109.4 .
C27 C28 H28A 109.4 .
C29 C28 H28B 109.4 .
C27 C28 H28B 109.4 .
H28A C28 H28B 108.0 .
C28 C29 C30 112.0(5) .
C28 C29 H29A 109.2 .
C30 C29 H29A 109.2 .
C28 C29 H29B 109.2 .
C30 C29 H29B 109.2 .
H29A C29 H29B 107.9 .
C29 C30 C25 110.4(5) .
C29 C30 H30A 109.6 .
C25 C30 H30A 109.6 .
C29 C30 H30B 109.6 .
C25 C30 H30B 109.6 .
H30A C30 H30B 108.1 .
C36 C31 C32 117.2(5) .
C36 C31 Pt1 123.1(4) .
C32 C31 Pt1 119.6(4) .
C33 C32 C31 120.3(5) .
C33 C32 C39 118.9(5) .
C31 C32 C39 120.8(5) .
C32 C33 C34 122.8(5) .
C32 C33 H33 118.6 .
C34 C33 H33 118.6 .
C33 C34 C35 116.8(5) .
C33 C34 C38 122.3(6) .
C35 C34 C38 120.9(6) .
C34 C35 C36 121.5(5) .
C34 C35 H35 119.2 .
C36 C35 H35 119.2 .
C31 C36 C35 120.6(5) .
C31 C36 C37 122.2(5) .
C35 C36 C37 117.2(5) .
C36 C37 H37A 109.5 .
C36 C37 H37B 109.5 .
H37A C37 H37B 109.5 .
C36 C37 H37C 109.5 .
H37A C37 H37C 109.5 .
H37B C37 H37C 109.5 .
C34 C38 H38A 109.5 .
C34 C38 H38B 109.5 .
H38A C38 H38B 109.5 .
C34 C38 H38C 109.5 .
H38A C38 H38C 109.5 .
H38B C38 H38C 109.5 .
C32 C39 H39A 109.5 .
C32 C39 H39B 109.5 .
H39A C39 H39B 109.5 .
C32 C39 H39C 109.5 .
H39A C39 H39C 109.5 .
H39B C39 H39C 109.5 .
C42 C41 C43 119.9(11) 3_656
C42 C41 H41 120.0 3_656
C43 C41 H41 120.0 .
C41 C42 C43 119.4(11) 3_656
C41 C42 H42 120.3 3_656
C43 C42 H42 120.3 .
C42 C43 C41 120.6(11) .
C42 C43 Cl40 118.6(10) .
C41 C43 Cl40 120.8(10) .

loop_
_geom_bond_atom_site_label_1
_geom_bond_atom_site_label_2
_geom_bond_distance
_geom_bond_site_symmetry_2
Pt1 C31 2.093(5) .
Pt1 P3 2.2455(14) .
Pt1 P4 2.3088(14) .
Pt1 I2 2.6570(4) .
P3 C13 1.839(6) .
P3 C7 1.851(6) .
P3 C6 1.851(5) .
P4 C5 1.836(6) .
P4 C19 1.845(5) .
P4 C25 1.860(6) .
C5 C6 1.530(8) .
C5 H5A 0.9900 .
C5 H5B 0.9900 .
C6 H6A 0.9900 .
C6 H6B 0.9900 .
C7 C12 1.529(8) .
C7 C8 1.552(7) .
C7 H7 1.0000 .
C8 C9 1.518(7) .
C8 H8A 0.9900 .
C8 H8B 0.9900 .
C9 C10 1.520(8) .
C9 H9A 0.9900 .
C9 H9B 0.9900 .
C10 C11 1.522(8) .
C10 H10A 0.9900 .
C10 H10B 0.9900 .
C11 C12 1.523(8) .
C11 H11A 0.9900 .
C11 H11B 0.9900 .
C12 H12A 0.9900 .
C12 H12B 0.9900 .
C13 C14 1.529(8) .
C13 C18 1.533(8) .
C13 H13 1.0000 .
C14 C15 1.530(8) .
C14 H14A 0.9900 .
C14 H14B 0.9900 .
C15 C16 1.521(9) .
C15 H15A 0.9900 .
C15 H15B 0.9900 .
C16 C17 1.523(8) .
C16 H16A 0.9900 .
C16 H16B 0.9900 .
C17 C18 1.518(8) .
C17 H17A 0.9900 .
C17 H17B 0.9900 .
C18 H18A 0.9900 .
C18 H18B 0.9900 .
C19 C20 1.531(8) .
C19 C24 1.534(7) .
C19 H19 1.0000 .
C20 C21 1.526(8) .
C20 H20A 0.9900 .
C20 H20B 0.9900 .
C21 C22 1.526(8) .
C21 H21A 0.9900 .
C21 H21B 0.9900 .
C22 C23 1.516(8) .
C22 H22A 0.9900 .
C22 H22B 0.9900 .
C23 C24 1.535(8) .
C23 H23A 0.9900 .
C23 H23B 0.9900 .
C24 H24A 0.9900 .
C24 H24B 0.9900 .
C25 C26 1.534(8) .
C25 C30 1.534(8) .
C25 H25 1.0000 .
C26 C27 1.520(8) .
C26 H26A 0.9900 .
C26 H26B 0.9900 .
C27 C28 1.512(8) .
C27 H27A 0.9900 .
C27 H27B 0.9900 .
C28 C29 1.508(9) .
C28 H28A 0.9900 .
C28 H28B 0.9900 .
C29 C30 1.532(8) .
C29 H29A 0.9900 .
C29 H29B 0.9900 .
C30 H30A 0.9900 .
C30 H30B 0.9900 .
C31 C36 1.389(7) .
C31 C32 1.417(8) .
C32 C33 1.383(8) .
C32 C39 1.524(8) .
C33 C34 1.387(8) .
C33 H33 0.9500 .
C34 C35 1.389(9) .
C34 C38 1.526(8) .
C35 C36 1.416(8) .
C35 H35 0.9500 .
C36 C37 1.509(8) .
C37 H37A 0.9800 .
C37 H37B 0.9800 .
C37 H37C 0.9800 .
C38 H38A 0.9800 .
C38 H38B 0.9800 .
C38 H38C 0.9800 .
C39 H39A 0.9800 .
C39 H39B 0.9800 .
C39 H39C 0.9800 .
Cl40 C43 1.515(12) .
C41 C42 1.356(15) 3_656
C41 C43 1.408(14) .
C41 H41 0.9500 .
C42 C41 1.356(15) 3_656
C42 C43 1.383(15) .
C42 H42 0.9500 .
